data_2102775
loop_
_publ_author_name
'Bartalucci, Giuditta'
'Coppin, Jennifer'
'Fisher, Stuart'
'Hall, Gillian'
'Helliwell, John R.'
'Helliwell, Madeleine'
'Liaaen-Jensen, Synn\/ove'

_publ_section_title
;
 Unravelling the chemical basis of the bathochromic shift in the
 lobster carapace; new crystal structures of unbound astaxanthin,
 canthaxanthin and zeaxanthin
;
_journal_coeditor_code BM5041
_journal_issue 2
_journal_name_full 'Acta Crystallographica Section B'
_journal_page_first 328
_journal_page_last 337
_journal_paper_doi 10.1107/S0108768106052633
_journal_volume 63
_journal_year 2007
_chemical_formula_moiety 'C40 H52 O2'
_chemical_formula_sum 'C40 H52 O2'
_chemical_formula_weight 564.82
_chemical_name_systematic
;
 ?
;
_space_group_IT_number 2
_symmetry_cell_setting triclinic
_symmetry_space_group_name_Hall '-P 1'
_symmetry_space_group_name_H-M 'P -1'
_atom_sites_solution_hydrogens geom
_atom_sites_solution_primary direct
_atom_sites_solution_secondary difmap
_audit_creation_method SHELXL-97
_cell_angle_alpha 105.569(2)
_cell_angle_beta 96.118(3)
_cell_angle_gamma 107.024(2)
_cell_formula_units_Z 2
_cell_length_a 8.5919(11)
_cell_length_b 14.3168(18)
_cell_length_c 15.9405(19)
_cell_measurement_reflns_used 1488
_cell_measurement_temperature 293(2)
_cell_measurement_theta_max 21.44
_cell_measurement_theta_min 2.49
_cell_volume 1769.2(4)
_computing_cell_refinement 'Bruker SMART'
_computing_data_collection 'Bruker SMART'
_computing_data_reduction 'Bruker SAINT'
_computing_molecular_graphics 'Bruker SHELXTL'
_computing_publication_material 'Bruker SHELXTL'
_computing_structure_refinement 'SHELXL-97 (Sheldrick, 1997)'
_computing_structure_solution 'SHELXS-97 (Sheldrick, 1990)'
_diffrn_ambient_temperature 293(2)
_diffrn_measured_fraction_theta_full 0.984
_diffrn_measured_fraction_theta_max 0.984
_diffrn_measurement_device_type 'CCD area detector'
_diffrn_measurement_method 'phi and omega scans'
_diffrn_radiation_monochromator graphite
_diffrn_radiation_source 'fine-focus sealed tube'
_diffrn_radiation_type MoK\a
_diffrn_radiation_wavelength 0.71073
_diffrn_reflns_av_R_equivalents 0.0253
_diffrn_reflns_av_sigmaI/netI 0.0730
_diffrn_reflns_limit_h_max 10
_diffrn_reflns_limit_h_min -10
_diffrn_reflns_limit_k_max 17
_diffrn_reflns_limit_k_min -16
_diffrn_reflns_limit_l_max 18
_diffrn_reflns_limit_l_min -13
_diffrn_reflns_number 9285
_diffrn_reflns_theta_full 25.03
_diffrn_reflns_theta_max 25.03
_diffrn_reflns_theta_min 1.35
_exptl_absorpt_coefficient_mu 0.063
_exptl_absorpt_correction_type none
_exptl_crystal_colour 'dark red'
_exptl_crystal_density_diffrn 1.060
_exptl_crystal_density_method 'not measured'
_exptl_crystal_description block
_exptl_crystal_F_000 616
_exptl_crystal_size_max 0.50
_exptl_crystal_size_mid 0.35
_exptl_crystal_size_min 0.30
_refine_diff_density_max 0.179
_refine_diff_density_min -0.086
_refine_ls_extinction_method none
_refine_ls_goodness_of_fit_ref 0.815
_refine_ls_hydrogen_treatment constr
_refine_ls_matrix_type full
_refine_ls_number_parameters 419
_refine_ls_number_reflns 6162
_refine_ls_number_restraints 0
_refine_ls_restrained_S_all 0.815
_refine_ls_R_factor_all 0.1186
_refine_ls_R_factor_gt 0.0496
_refine_ls_shift/su_max 0.001
_refine_ls_shift/su_mean 0.000
_refine_ls_structure_factor_coef Fsqd
_refine_ls_weighting_details 'calc w=1/[\s^2^(Fo^2^)+(0.0587P)^2^+0.0000P] where P=(Fo^2^+2Fc^2^)/3'
_refine_ls_weighting_scheme calc
_refine_ls_wR_factor_gt 0.1187
_refine_ls_wR_factor_ref 0.1365
_reflns_number_gt 2591
_reflns_number_total 6162
_reflns_threshold_expression >2sigma(I)
_cod_data_source_file bm5041.cif
_cod_data_source_block canth-293
_cod_depositor_comments
;
The following automatic conversions were performed:
'_symmetry_cell_setting' value 'Triclinic' changed to 'triclinic'
according to '/home/saulius/struct/CIF-dictionaries/cif_core.dic'
dictionary named 'cif_core.dic' version 2.4.1 from
2010-06-29.

'_refine_ls_hydrogen_treatment' value 'CONSTR' changed to
'constr' according to '/home/saulius/struct/CIF-dictionaries/cif_core.dic'
dictionary named 'cif_core.dic' version 2.4.1 from 2010-06-29.

Automatic conversion script
Id: cif_fix_enum 1527 2010-12-29 10:47:43Z saulius 

The following automatic conversions were performed:

'_symmetry_cell_setting' value 'Triclinic' changed to 'triclinic'
according to /home/saulius/struct/CIF-dictionaries/cif_core.dic
dictionary named 'cif_core.dic' version 2.4.1 from
2010-06-29.

'_refine_ls_hydrogen_treatment' value 'CONSTR' changed
to 'constr' according to
/home/saulius/struct/CIF-dictionaries/cif_core.dic dictionary named
'cif_core.dic' version 2.4.1 from 2010-06-29.

Automatic conversion script
Id: cif_fix_values 1715 2011-07-08 13:25:40Z adriana 
;
_cod_original_sg_symbol_Hall -P1
_cod_original_sg_symbol_H-M P-1
_cod_database_code 2102775
_cod_database_fobs_code 2102775

loop_
_symmetry_equiv_pos_as_xyz
'x, y, z'
'-x, -y, -z'

loop_
_atom_site_type_symbol
_atom_site_label
_atom_site_fract_x
_atom_site_fract_y
_atom_site_fract_z
_atom_site_U_iso_or_equiv
_atom_site_adp_type
_atom_site_calc_flag
_atom_site_refinement_flags
_atom_site_occupancy
_atom_site_disorder_assembly
_atom_site_disorder_group
O O4 -0.7883(3) -0.24981(16) -0.13741(15) 0.1373(9) Uani d . 1 . .
O O4A 1.1282(3) 1.70598(15) 0.63877(14) 0.1228(8) Uani d . 1 A .
C C1 -1.0470(3) -0.0592(2) -0.1824(2) 0.0852(8) Uani d . 1 . .
C C2 -1.1216(4) -0.1462(3) -0.1470(2) 0.1199(11) Uani d . 1 . .
H H2A -1.1068 -0.1180 -0.0817 0.144 Uiso calc R 1 . .
H H2B -1.2424 -0.1757 -0.1720 0.144 Uiso calc R 1 . .
C C3 -1.0495(4) -0.2300(2) -0.1676(2) 0.1192(12) Uani d . 1 . .
H H3A -1.0899 -0.2705 -0.2313 0.143 Uiso calc R 1 . .
H H3B -1.0899 -0.2766 -0.1327 0.143 Uiso calc R 1 . .
C C4 -0.8644(4) -0.1929(2) -0.14804(19) 0.0969(10) Uani d . 1 . .
C C5 -0.7750(3) -0.0862(2) -0.14470(16) 0.0759(7) Uani d . 1 . .
C C6 -0.8580(3) -0.02363(18) -0.15774(15) 0.0659(7) Uani d . 1 . .
C C7 -0.7722(3) 0.08266(18) -0.15511(16) 0.0661(7) Uani d . 1 . .
H H7 -0.8082 0.1028 -0.2038 0.079 Uiso calc R 1 . .
C C8 -0.6487(3) 0.15360(18) -0.09098(15) 0.0637(7) Uani d . 1 . .
H H8 -0.6129 0.1323 -0.0430 0.076 Uiso calc R 1 . .
C C9 -0.5630(3) 0.25871(18) -0.08576(15) 0.0576(6) Uani d . 1 . .
C C10 -0.4352(3) 0.31776(17) -0.01676(15) 0.0613(6) Uani d . 1 . .
H H10 -0.4130 0.2874 0.0273 0.074 Uiso calc R 1 . .
C C11 -0.3297(3) 0.42098(17) -0.00270(15) 0.0601(6) Uani d . 1 . .
H H11 -0.3515 0.4547 -0.0441 0.072 Uiso calc R 1 . .
C C12 -0.2009(3) 0.47230(17) 0.06669(15) 0.0579(6) Uani d . 1 . .
H H12 -0.1866 0.4374 0.1084 0.070 Uiso calc R 1 . .
C C13 -0.0820(3) 0.57396(17) 0.08527(15) 0.0559(6) Uani d . 1 . .
C C14 0.0377(3) 0.61242(17) 0.16005(15) 0.0595(6) Uani d . 1 . .
H H14 0.0340 0.5691 0.1962 0.071 Uiso calc R 1 . .
C C15 0.1687(3) 0.70950(17) 0.19157(17) 0.0660(7) Uani d . 1 A .
H H15 0.1802 0.7528 0.1551 0.079 Uiso calc R 1 . .
C C16 -1.1133(4) 0.0278(2) -0.1437(3) 0.1471(14) Uani d . 1 . .
H H16A -1.0778 0.0530 -0.0789 0.221 Uiso calc R 1 . .
H H16B -1.2349 0.0021 -0.1596 0.221 Uiso calc R 1 . .
H H16C -1.0695 0.0842 -0.1679 0.221 Uiso calc R 1 . .
C C17 -1.0985(4) -0.0953(2) -0.2844(2) 0.1277(12) Uani d . 1 . .
H H17A -1.0342 -0.0425 -0.3075 0.191 Uiso calc R 1 . .
H H17B -1.2172 -0.1068 -0.3014 0.191 Uiso calc R 1 . .
H H17C -1.0767 -0.1596 -0.3092 0.191 Uiso calc R 1 . .
C C18 -0.5894(3) -0.0596(2) -0.1325(2) 0.1129(11) Uani d . 1 . .
H H18A -0.5432 -0.0011 -0.1538 0.169 Uiso calc R 1 . .
H H18B -0.5630 -0.1190 -0.1665 0.169 Uiso calc R 1 . .
H H18C -0.5412 -0.0414 -0.0694 0.169 Uiso calc R 1 . .
C C19 -0.6170(3) 0.29690(17) -0.15875(15) 0.0703(7) Uani d . 1 . .
H H19A -0.5568 0.3708 -0.1436 0.106 Uiso calc R 1 . .
H H19B -0.7367 0.2849 -0.1660 0.106 Uiso calc R 1 . .
H H19C -0.5928 0.2600 -0.2144 0.106 Uiso calc R 1 . .
C C20 -0.0940(3) 0.63200(18) 0.02075(15) 0.0732(7) Uani d . 1 . .
H H20A -0.0090 0.7005 0.0436 0.110 Uiso calc R 1 . .
H H20B -0.2043 0.6389 0.0131 0.110 Uiso calc R 1 . .
H H20C -0.0766 0.5945 -0.0367 0.110 Uiso calc R 1 . .
C C1A 1.4272(3) 1.5346(2) 0.67757(19) 0.0706(7) Uani d . 1 . .
C C2A 1.4929(7) 1.6216(4) 0.6392(5) 0.094(2) Uani d P 0.682(9) A 1
H H2E 1.4788 1.5928 0.5740 0.113 Uiso calc PR 0.682(9) A 1
H H2F 1.6131 1.6570 0.6644 0.113 Uiso calc PR 0.682(9) A 1
C C3A 1.4008(5) 1.6992(2) 0.6604(3) 0.1113(11) Uani d P 0.682(9) A 1
H H3E 1.4430 1.7423 0.7235 0.134 Uiso calc PR 0.682(9) A 1
H H3F 1.4282 1.7451 0.6235 0.134 Uiso calc PR 0.682(9) A 1
C C16A 1.5112(6) 1.4526(4) 0.6447(5) 0.103(3) Uani d P 0.682(9) A 1
H H16D 1.6316 1.4866 0.6547 0.155 Uiso calc PR 0.682(9) A 1
H H16E 1.4673 1.4167 0.5811 0.155 Uiso calc PR 0.682(9) A 1
H H16F 1.4876 1.4029 0.6776 0.155 Uiso calc PR 0.682(9) A 1
C C17A 1.4787(6) 1.5730(5) 0.7803(4) 0.0867(19) Uani d P 0.682(9) A 1
H H17D 1.4283 1.5170 0.8036 0.130 Uiso calc PR 0.682(9) A 1
H H17E 1.4403 1.6309 0.8045 0.130 Uiso calc PR 0.682(9) A 1
H H17F 1.6000 1.5954 0.7977 0.130 Uiso calc PR 0.682(9) A 1
C C2B 1.4756(16) 1.6527(11) 0.7048(13) 0.114(6) Uani d P 0.318(9) A 2
H H2G 1.4631 1.6763 0.7672 0.136 Uiso calc PR 0.318(9) A 2
H H2H 1.5957 1.6801 0.7049 0.136 Uiso calc PR 0.318(9) A 2
C C3B 1.4008(5) 1.6992(2) 0.6604(3) 0.1113(11) Uani d P 0.318(9) A 2
H H3G 1.4350 1.6927 0.6024 0.134 Uiso calc PR 0.318(9) A 2
H H3H 1.4361 1.7734 0.6943 0.134 Uiso calc PR 0.318(9) A 2
C C16B 1.4764(12) 1.4952(11) 0.5887(8) 0.110(5) Uani d P 0.318(9) A 2
H H16G 1.5976 1.5209 0.5962 0.165 Uiso calc PR 0.318(9) A 2
H H16H 1.4265 1.5197 0.5445 0.165 Uiso calc PR 0.318(9) A 2
H H16I 1.4365 1.4198 0.5685 0.165 Uiso calc PR 0.318(9) A 2
C C17B 1.5050(13) 1.5056(12) 0.7471(10) 0.100(5) Uani d P 0.318(9) A 2
H H17G 1.4852 1.4314 0.7265 0.150 Uiso calc PR 0.318(9) A 2
H H17H 1.4575 1.5227 0.8000 0.150 Uiso calc PR 0.318(9) A 2
H H17I 1.6248 1.5431 0.7618 0.150 Uiso calc PR 0.318(9) A 2
C C4A 1.2176(5) 1.6540(2) 0.64563(18) 0.0906(9) Uani d . 1 . .
C C5A 1.1424(3) 1.54437(19) 0.63916(16) 0.0717(7) Uani d . 1 A .
C C6A 1.2389(3) 1.48816(18) 0.65204(14) 0.0605(6) Uani d . 1 A .
C C7A 1.1673(3) 1.37861(17) 0.64433(15) 0.0615(6) Uani d . 1 . .
H H7A 1.2009 1.3579 0.6932 0.074 Uiso calc R 1 A .
C C8A 1.0597(3) 1.30650(17) 0.57479(15) 0.0637(7) Uani d . 1 A .
H H8A 1.0299 1.3282 0.5259 0.076 Uiso calc R 1 . .
C C9A 0.9822(3) 1.19858(17) 0.56451(16) 0.0607(6) Uani d . 1 . .
C C10A 0.8635(3) 1.13892(18) 0.49124(16) 0.0679(7) Uani d . 1 A .
H H10A 0.8475 1.1700 0.4468 0.081 Uiso calc R 1 . .
C C11A 0.7596(3) 1.03461(18) 0.47310(16) 0.0674(7) Uani d . 1 . .
H H11A 0.7772 0.9998 0.5143 0.081 Uiso calc R 1 A .
C C12A 0.6379(3) 0.98347(17) 0.40030(16) 0.0677(7) Uani d . 1 A .
H H12A 0.6288 1.0184 0.3580 0.081 Uiso calc R 1 . .
C C13A 0.5199(3) 0.88129(18) 0.37977(16) 0.0632(7) Uani d . 1 . .
C C14A 0.4060(3) 0.84179(18) 0.30252(16) 0.0681(7) Uani d . 1 A .
H H14A 0.4128 0.8846 0.2657 0.082 Uiso calc R 1 . .
C C15A 0.2766(3) 0.74353(17) 0.26950(16) 0.0670(7) Uani d . 1 . .
H H15A 0.2665 0.6994 0.3052 0.080 Uiso calc R 1 A .
C C18A 0.9547(3) 1.5063(2) 0.62221(18) 0.0987(9) Uani d . 1 . .
H H18D 0.9104 1.4977 0.5603 0.148 Uiso calc R 1 A .
H H18E 0.9167 1.5564 0.6621 0.148 Uiso calc R 1 . .
H H18F 0.9151 1.4400 0.6332 0.148 Uiso calc R 1 . .
C C19A 1.0313(3) 1.15832(17) 0.63675(15) 0.0725(7) Uani d . 1 A .
H H19D 0.9728 1.0840 0.6193 0.109 Uiso calc R 1 . .
H H19E 1.0017 1.1927 0.6916 0.109 Uiso calc R 1 . .
H H19F 1.1515 1.1719 0.6467 0.109 Uiso calc R 1 . .
C C20A 0.5282(3) 0.82449(18) 0.44586(16) 0.0807(8) Uani d . 1 A .
H H20D 0.4333 0.7603 0.4273 0.121 Uiso calc R 1 . .
H H20E 0.5250 0.8674 0.5045 0.121 Uiso calc R 1 . .
H H20F 0.6318 0.8087 0.4489 0.121 Uiso calc R 1 . .

loop_
_atom_site_aniso_label
_atom_site_aniso_U_11
_atom_site_aniso_U_22
_atom_site_aniso_U_33
_atom_site_aniso_U_12
_atom_site_aniso_U_13
_atom_site_aniso_U_23
O4 0.160(2) 0.0962(17) 0.159(2) 0.0501(16) -0.0196(16) 0.0566(15)
O4A 0.161(2) 0.0803(16) 0.1271(18) 0.0460(16) -0.0067(15) 0.0412(13)
C1 0.0585(18) 0.062(2) 0.116(3) 0.0020(15) -0.0073(16) 0.0272(17)
C2 0.078(2) 0.106(3) 0.160(3) -0.001(2) 0.007(2) 0.058(3)
C3 0.104(3) 0.081(3) 0.158(3) 0.001(2) -0.008(2) 0.062(2)
C4 0.110(3) 0.078(2) 0.099(2) 0.029(2) -0.0132(18) 0.0361(19)
C5 0.0700(19) 0.0564(18) 0.084(2) 0.0128(15) -0.0129(14) 0.0143(14)
C6 0.0571(17) 0.0513(17) 0.0715(18) 0.0050(14) -0.0082(12) 0.0136(13)
C7 0.0535(16) 0.0572(17) 0.0706(18) 0.0078(14) -0.0083(13) 0.0127(14)
C8 0.0523(15) 0.0554(17) 0.0739(18) 0.0111(14) -0.0019(13) 0.0183(14)
C9 0.0439(14) 0.0560(17) 0.0612(17) 0.0113(13) -0.0028(12) 0.0108(13)
C10 0.0497(15) 0.0543(17) 0.0695(18) 0.0096(13) 0.0016(12) 0.0154(13)
C11 0.0552(15) 0.0536(17) 0.0613(17) 0.0142(13) -0.0009(12) 0.0112(13)
C12 0.0478(14) 0.0504(16) 0.0639(17) 0.0100(13) 0.0035(12) 0.0094(13)
C13 0.0496(15) 0.0497(16) 0.0592(17) 0.0142(13) 0.0068(12) 0.0069(13)
C14 0.0497(15) 0.0496(16) 0.0661(17) 0.0082(13) 0.0080(13) 0.0081(13)
C15 0.0590(16) 0.0510(17) 0.0708(18) 0.0075(14) 0.0059(14) 0.0067(13)
C16 0.063(2) 0.098(3) 0.257(4) 0.025(2) 0.023(2) 0.024(3)
C17 0.097(2) 0.113(3) 0.130(3) -0.015(2) -0.044(2) 0.051(2)
C18 0.081(2) 0.089(2) 0.144(3) 0.0347(19) -0.0216(19) 0.0081(19)
C19 0.0612(16) 0.0627(17) 0.0740(18) 0.0132(13) -0.0048(13) 0.0160(14)
C20 0.0735(18) 0.0602(18) 0.0781(19) 0.0178(14) 0.0084(14) 0.0169(14)
C1A 0.0596(18) 0.0556(19) 0.078(2) 0.0001(15) 0.0102(15) 0.0140(16)
C2A 0.095(4) 0.071(4) 0.087(4) -0.009(3) 0.020(4) 0.017(3)
C3A 0.114(3) 0.062(2) 0.136(3) -0.004(2) 0.017(2) 0.036(2)
C16A 0.072(3) 0.089(4) 0.143(7) 0.024(3) 0.034(3) 0.025(4)
C17A 0.068(3) 0.082(4) 0.079(4) -0.003(3) -0.009(2) 0.015(3)
C2B 0.073(8) 0.087(10) 0.142(15) -0.014(6) -0.029(9) 0.039(10)
C3B 0.114(3) 0.062(2) 0.136(3) -0.004(2) 0.017(2) 0.036(2)
C16B 0.076(7) 0.139(13) 0.106(10) 0.020(7) 0.027(6) 0.040(8)
C17B 0.057(6) 0.104(11) 0.113(12) 0.008(7) -0.009(7) 0.024(10)
C4A 0.118(3) 0.063(2) 0.080(2) 0.021(2) -0.0061(18) 0.0249(16)
C5A 0.0706(19) 0.0526(18) 0.0767(19) 0.0080(15) -0.0051(14) 0.0174(14)
C6A 0.0594(16) 0.0497(16) 0.0570(16) 0.0055(14) 0.0008(12) 0.0104(12)
C7A 0.0583(16) 0.0470(16) 0.0651(17) 0.0048(13) 0.0005(13) 0.0137(13)
C8A 0.0610(16) 0.0502(17) 0.0628(17) 0.0032(13) -0.0048(13) 0.0138(13)
C9A 0.0556(15) 0.0460(16) 0.0664(17) 0.0064(13) -0.0005(13) 0.0119(13)
C10A 0.0680(17) 0.0474(17) 0.0710(19) 0.0053(14) -0.0062(14) 0.0142(13)
C11A 0.0640(16) 0.0443(16) 0.0775(19) 0.0088(14) -0.0016(14) 0.0093(13)
C12A 0.0635(17) 0.0454(16) 0.0741(19) 0.0066(14) -0.0027(14) 0.0061(13)
C13A 0.0524(16) 0.0437(16) 0.0763(19) 0.0072(13) 0.0042(13) 0.0049(14)
C14A 0.0581(16) 0.0515(17) 0.0765(19) 0.0084(14) 0.0036(14) 0.0059(14)
C15A 0.0528(15) 0.0497(17) 0.0774(19) 0.0045(13) 0.0047(14) 0.0036(13)
C18A 0.074(2) 0.085(2) 0.126(3) 0.0244(17) -0.0067(17) 0.0275(18)
C19A 0.0695(17) 0.0553(17) 0.0766(18) 0.0098(14) -0.0086(13) 0.0164(14)
C20A 0.0759(19) 0.0544(17) 0.090(2) 0.0045(14) 0.0002(15) 0.0128(15)

loop_
_atom_type_symbol
_atom_type_description
_atom_type_scat_dispersion_real
_atom_type_scat_dispersion_imag
_atom_type_scat_source
C C 0.0033 0.0016 'International Tables Vol C Tables 4.2.6.8 and 6.1.1.4'
H H 0.0000 0.0000 'International Tables Vol C Tables 4.2.6.8 and 6.1.1.4'
O O 0.0106 0.0060 'International Tables Vol C Tables 4.2.6.8 and 6.1.1.4'

loop_
_geom_angle_atom_site_label_1
_geom_angle_atom_site_label_2
_geom_angle_atom_site_label_3
_geom_angle
C2 C1 C6 109.9(2)
C2 C1 C16 108.3(3)
C6 C1 C16 111.5(2)
C2 C1 C17 110.1(2)
C6 C1 C17 108.1(2)
C16 C1 C17 108.8(3)
C3 C2 C1 114.5(3)
C3 C2 H2A 108.6
C1 C2 H2A 108.6
C3 C2 H2B 108.6
C1 C2 H2B 108.6
H2A C2 H2B 107.6
C2 C3 C4 113.7(3)
C2 C3 H3A 108.8
C4 C3 H3A 108.8
C2 C3 H3B 108.8
C4 C3 H3B 108.8
H3A C3 H3B 107.7
O4 C4 C5 120.6(3)
O4 C4 C3 120.9(3)
C5 C4 C3 118.5(3)
C6 C5 C4 121.0(3)
C6 C5 C18 124.8(3)
C4 C5 C18 114.1(2)
C5 C6 C7 122.1(2)
C5 C6 C1 122.7(2)
C7 C6 C1 115.1(2)
C8 C7 C6 126.4(2)
C8 C7 H7 116.8
C6 C7 H7 116.8
C7 C8 C9 127.9(2)
C7 C8 H8 116.1
C9 C8 H8 116.1
C10 C9 C8 119.0(2)
C10 C9 C19 122.7(2)
C8 C9 C19 118.3(2)
C9 C10 C11 127.3(2)
C9 C10 H10 116.4
C11 C10 H10 116.4
C12 C11 C10 122.9(2)
C12 C11 H11 118.6
C10 C11 H11 118.6
C11 C12 C13 127.8(2)
C11 C12 H12 116.1
C13 C12 H12 116.1
C14 C13 C12 118.4(2)
C14 C13 C20 122.7(2)
C12 C13 C20 118.9(2)
C13 C14 C15 128.5(2)
C13 C14 H14 115.7
C15 C14 H14 115.7
C15A C15 C14 124.2(2)
C15A C15 H15 117.9
C14 C15 H15 117.9
C1 C16 H16A 109.5
C1 C16 H16B 109.5
H16A C16 H16B 109.5
C1 C16 H16C 109.5
H16A C16 H16C 109.5
H16B C16 H16C 109.5
C1 C17 H17A 109.5
C1 C17 H17B 109.5
H17A C17 H17B 109.5
C1 C17 H17C 109.5
H17A C17 H17C 109.5
H17B C17 H17C 109.5
C5 C18 H18A 109.5
C5 C18 H18B 109.5
H18A C18 H18B 109.5
C5 C18 H18C 109.5
H18A C18 H18C 109.5
H18B C18 H18C 109.5
C9 C19 H19A 109.5
C9 C19 H19B 109.5
H19A C19 H19B 109.5
C9 C19 H19C 109.5
H19A C19 H19C 109.5
H19B C19 H19C 109.5
C13 C20 H20A 109.5
C13 C20 H20B 109.5
H20A C20 H20B 109.5
C13 C20 H20C 109.5
H20A C20 H20C 109.5
H20B C20 H20C 109.5
C17B C1A C2A 131.3(5)
C17B C1A C6A 115.6(5)
C2A C1A C6A 111.5(3)
C17B C1A C16B 112.0(7)
C2A C1A C16B 69.0(5)
C6A C1A C16B 101.3(4)
C17B C1A C2B 109.8(7)
C6A C1A C2B 108.3(6)
C16B C1A C2B 109.3(7)
C2A C1A C17A 111.0(3)
C6A C1A C17A 108.5(3)
C16B C1A C17A 147.0(5)
C2B C1A C17A 74.5(6)
C17B C1A C16A 65.1(6)
C2A C1A C16A 108.3(3)
C6A C1A C16A 111.6(3)
C2B C1A C16A 137.3(7)
C17A C1A C16A 105.8(4)
C1A C2A C3A 111.0(4)
C1A C2A H2E 109.4
C3A C2A H2E 109.4
C1A C2A H2F 109.4
C3A C2A H2F 109.4
H2E C2A H2F 108.0
C4A C3A C2A 115.4(3)
C4A C3A H3E 108.4
C2A C3A H3E 108.4
C4A C3A H3F 108.4
C2A C3A H3F 108.4
H3E C3A H3F 107.5
C1A C16A H16D 109.5
C1A C16A H16E 109.5
C1A C16A H16F 109.5
C1A C17A H17D 109.5
C1A C17A H17E 109.5
C1A C17A H17F 109.5
C1A C2B H2G 106.8
C1A C2B H2H 106.8
H2G C2B H2H 106.6
C1A C16B H16G 109.5
C1A C16B H16H 109.5
H16G C16B H16H 109.5
C1A C16B H16I 109.5
H16G C16B H16I 109.5
H16H C16B H16I 109.5
C1A C17B H17G 109.5
C1A C17B H17H 109.5
H17G C17B H17H 109.5
C1A C17B H17I 109.5
H17G C17B H17I 109.5
H17H C17B H17I 109.5
O4A C4A C3A 121.1(3)
O4A C4A C5A 120.0(3)
C3A C4A C5A 118.9(3)
C6A C5A C4A 120.7(3)
C6A C5A C18A 125.0(2)
C4A C5A C18A 114.2(2)
C5A C6A C7A 121.8(2)
C5A C6A C1A 122.1(2)
C7A C6A C1A 116.1(2)
C8A C7A C6A 125.3(2)
C8A C7A H7A 117.4
C6A C7A H7A 117.4
C7A C8A C9A 127.7(2)
C7A C8A H8A 116.2
C9A C8A H8A 116.2
C10A C9A C8A 118.6(2)
C10A C9A C19A 122.5(2)
C8A C9A C19A 118.8(2)
C9A C10A C11A 127.5(2)
C9A C10A H10A 116.3
C11A C10A H10A 116.3
C12A C11A C10A 123.0(2)
C12A C11A H11A 118.5
C10A C11A H11A 118.5
C11A C12A C13A 126.8(2)
C11A C12A H12A 116.6
C13A C12A H12A 116.6
C14A C13A C12A 118.6(2)
C14A C13A C20A 123.3(2)
C12A C13A C20A 118.1(2)
C13A C14A C15A 128.1(2)
C13A C14A H14A 116.0
C15A C14A H14A 116.0
C15 C15A C14A 124.6(2)
C15 C15A H15A 117.7
C14A C15A H15A 117.7
C5A C18A H18D 109.5
C5A C18A H18E 109.5
H18D C18A H18E 109.5
C5A C18A H18F 109.5
H18D C18A H18F 109.5
H18E C18A H18F 109.5
C9A C19A H19D 109.5
C9A C19A H19E 109.5
H19D C19A H19E 109.5
C9A C19A H19F 109.5
H19D C19A H19F 109.5
H19E C19A H19F 109.5
C13A C20A H20D 109.5
C13A C20A H20E 109.5
H20D C20A H20E 109.5
C13A C20A H20F 109.5
H20D C20A H20F 109.5
H20E C20A H20F 109.5

loop_
_geom_bond_atom_site_label_1
_geom_bond_atom_site_label_2
_geom_bond_distance
O4 C4 1.218(3)
O4A C4A 1.231(3)
C1 C2 1.505(3)
C1 C6 1.524(3)
C1 C16 1.528(4)
C1 C17 1.539(4)
C2 C3 1.483(4)
C2 H2A 0.9900
C2 H2B 0.9900
C3 C4 1.489(4)
C3 H3A 0.9900
C3 H3B 0.9900
C4 C5 1.480(4)
C5 C6 1.340(3)
C5 C18 1.504(3)
C6 C7 1.471(3)
C7 C8 1.335(3)
C7 H7 0.9500
C8 C9 1.444(3)
C8 H8 0.9500
C9 C10 1.353(3)
C9 C19 1.498(3)
C10 C11 1.432(3)
C10 H10 0.9500
C11 C12 1.347(3)
C11 H11 0.9500
C12 C13 1.443(3)
C12 H12 0.9500
C13 C14 1.355(3)
C13 C20 1.499(3)
C14 C15 1.428(3)
C14 H14 0.9500
C15 C15A 1.344(3)
C15 H15 0.9500
C16 H16A 0.9800
C16 H16B 0.9800
C16 H16C 0.9800
C17 H17A 0.9800
C17 H17B 0.9800
C17 H17C 0.9800
C18 H18A 0.9800
C18 H18B 0.9800
C18 H18C 0.9800
C19 H19A 0.9800
C19 H19B 0.9800
C19 H19C 0.9800
C20 H20A 0.9800
C20 H20B 0.9800
C20 H20C 0.9800
C1A C17B 1.448(11)
C1A C2A 1.521(6)
C1A C6A 1.520(3)
C1A C16B 1.530(10)
C1A C2B 1.542(15)
C1A C17A 1.548(6)
C1A C16A 1.555(5)
C2A C3A 1.532(7)
C2A H2E 0.9900
C2A H2F 0.9900
C3A C4A 1.481(4)
C3A H3E 0.9900
C3A H3F 0.9900
C16A H16D 0.9800
C16A H16E 0.9800
C16A H16F 0.9800
C17A H17D 0.9800
C17A H17E 0.9800
C17A H17F 0.9800
C2B H2G 0.9900
C2B H2H 0.9900
C16B H16G 0.9800
C16B H16H 0.9800
C16B H16I 0.9800
C17B H17G 0.9800
C17B H17H 0.9800
C17B H17I 0.9800
C4A C5A 1.482(3)
C5A C6A 1.349(3)
C5A C18A 1.511(3)
C6A C7A 1.473(3)
C7A C8A 1.326(3)
C7A H7A 0.9500
C8A C9A 1.448(3)
C8A H8A 0.9500
C9A C10A 1.354(3)
C9A C19A 1.494(3)
C10A C11A 1.430(3)
C10A H10A 0.9500
C11A C12A 1.346(3)
C11A H11A 0.9500
C12A C13A 1.442(3)
C12A H12A 0.9500
C13A C14A 1.356(3)
C13A C20A 1.501(3)
C14A C15A 1.433(3)
C14A H14A 0.9500
C15A H15A 0.9500
C18A H18D 0.9800
C18A H18E 0.9800
C18A H18F 0.9800
C19A H19D 0.9800
C19A H19E 0.9800
C19A H19F 0.9800
C20A H20D 0.9800
C20A H20E 0.9800
C20A H20F 0.9800

loop_
_geom_hbond_atom_site_label_D
_geom_hbond_atom_site_label_H
_geom_hbond_atom_site_label_A
_geom_hbond_site_symmetry_A
_geom_hbond_distance_DH
_geom_hbond_distance_HA
_geom_hbond_distance_DA
_geom_hbond_angle_DHA
C10 H10 O4 2_455 0.95 2.60 3.471(3) 152

loop_
_geom_torsion_atom_site_label_1
_geom_torsion_atom_site_label_2
_geom_torsion_atom_site_label_3
_geom_torsion_atom_site_label_4
_geom_torsion
C6 C1 C2 C3 -49.1(4)
C16 C1 C2 C3 -171.1(3)
C17 C1 C2 C3 70.0(3)
C1 C2 C3 C4 48.0(4)
C2 C3 C4 O4 159.2(3)
C2 C3 C4 C5 -22.7(4)
O4 C4 C5 C6 178.9(3)
C3 C4 C5 C6 0.9(4)
O4 C4 C5 C18 3.2(4)
C3 C4 C5 C18 -174.9(3)
C4 C5 C6 C7 -179.8(2)
C18 C5 C6 C7 -4.5(4)
C4 C5 C6 C1 -4.0(4)
C18 C5 C6 C1 171.3(3)
C2 C1 C6 C5 27.5(4)
C16 C1 C6 C5 147.6(3)
C17 C1 C6 C5 -92.8(3)
C2 C1 C6 C7 -156.4(3)
C16 C1 C6 C7 -36.3(3)
C17 C1 C6 C7 83.3(3)
C5 C6 C7 C8 -50.4(4)
C1 C6 C7 C8 133.4(3)
C6 C7 C8 C9 -179.3(2)
C7 C8 C9 C10 -177.1(2)
C7 C8 C9 C19 1.3(4)
C8 C9 C10 C11 176.2(2)
C19 C9 C10 C11 -2.1(4)
C9 C10 C11 C12 -177.3(2)
C10 C11 C12 C13 176.7(2)
C11 C12 C13 C14 179.0(2)
C11 C12 C13 C20 -1.9(3)
C12 C13 C14 C15 179.2(2)
C20 C13 C14 C15 0.1(4)
C13 C14 C15 C15A 176.1(2)
C17B C1A C2A C3A -113.8(11)
C6A C1A C2A C3A 50.5(6)
C16B C1A C2A C3A 144.8(8)
C2B C1A C2A C3A -43.0(7)
C17A C1A C2A C3A -70.6(6)
C16A C1A C2A C3A 173.6(5)
C1A C2A C3A C4A -45.5(7)
C2A C3A C4A O4A -161.8(4)
C2A C3A C4A C5A 18.2(5)
O4A C4A C5A C6A -175.8(3)
C3A C4A C5A C6A 4.1(4)
O4A C4A C5A C18A 1.2(4)
C3A C4A C5A C18A -178.8(3)
C4A C5A C6A C7A -178.8(2)
C18A C5A C6A C7A 4.5(4)
C4A C5A C6A C1A 2.7(4)
C18A C5A C6A C1A -174.0(2)
C17B C1A C6A C5A 136.0(8)
C2A C1A C6A C5A -30.9(4)
C16B C1A C6A C5A -102.6(7)
C2B C1A C6A C5A 12.3(9)
C17A C1A C6A C5A 91.6(4)
C16A C1A C6A C5A -152.2(4)
C17B C1A C6A C7A -42.5(8)
C2A C1A C6A C7A 150.5(3)
C16B C1A C6A C7A 78.9(7)
C2B C1A C6A C7A -166.2(8)
C17A C1A C6A C7A -86.9(4)
C16A C1A C6A C7A 29.3(4)
C5A C6A C7A C8A 53.4(3)
C1A C6A C7A C8A -128.0(3)
C6A C7A C8A C9A -178.3(2)
C7A C8A C9A C10A 174.1(2)
C7A C8A C9A C19A -3.5(4)
C8A C9A C10A C11A -172.5(2)
C19A C9A C10A C11A 5.0(4)
C9A C10A C11A C12A 176.0(2)
C10A C11A C12A C13A -175.2(2)
C11A C12A C13A C14A -179.6(2)
C11A C12A C13A C20A 1.2(4)
C12A C13A C14A C15A -179.0(2)
C20A C13A C14A C15A 0.2(4)
C14 C15 C15A C14A -178.5(2)
C13A C14A C15A C15 -179.5(2)
